data_2230940
loop_
_publ_author_name
'Dardouri, Rachida'
'Rodi, Yousef Kandri'
'Saffon, Natalie'
'Essassi, El Mokhtar'
'Ng, Seik Weng'

_publ_section_title
;
 5-Chloro-1-[(<i>E</i>)-3-(dimethylamino)acryloyl]-3-methyl-1<i>H</i>-benzimidazol-2(3<i>H</i>)-one--6-chloro-1-[(<i>E</i>)-3-(dimethylamino)acryloyl]-3-methyl-1<i>H</i>-benzimidazol-2(3<i>H</i>)-one
 (4/1)
;
_journal_coeditor_code XU5248
_journal_issue 7
_journal_name_full 'Acta Crystallographica Section E'
_journal_page_first o1853
_journal_paper_doi 10.1107/S1600536811024706
_journal_volume 67
_journal_year 2011
_chemical_formula_iupac 'C13 H14 Cl N3 O2'
_chemical_formula_moiety 'C13 H14 Cl N3 O2'
_chemical_formula_sum 'C13 H14 Cl N3 O2'
_chemical_formula_weight 279.72
_chemical_name_systematic
;
5-Chloro-1-[(<i>E</i>)-3-(dimethylamino)acryloyl]-3-methyl-1<i>H</i>-
benzimidazol-2(3<i>H</i>)-one--6-chloro-1-[(<i>E</i>)-
3-(dimethylamino)acryloyl]-3-methyl-1<i>H</i>-benzimidazol-2(3<i>H</i>)-one
(4/1)
;
_space_group_IT_number 61
_symmetry_cell_setting orthorhombic
_symmetry_space_group_name_Hall '-P 2ac 2ab'
_symmetry_space_group_name_H-M 'P b c a'
_atom_sites_solution_hydrogens geom
_atom_sites_solution_primary direct
_atom_sites_solution_secondary difmap
_audit_creation_method SHELXL-97
_cell_angle_alpha 90.00
_cell_angle_beta 90.00
_cell_angle_gamma 90.00
_cell_formula_units_Z 8
_cell_length_a 7.3145(2)
_cell_length_b 14.2903(3)
_cell_length_c 25.1512(6)
_cell_measurement_reflns_used 5721
_cell_measurement_temperature 293(2)
_cell_measurement_theta_max 26.2421
_cell_measurement_theta_min 2.8508
_cell_volume 2628.96(11)
_computing_cell_refinement 'SAINT (Bruker, 2005)'
_computing_data_collection 'APEX2 (Bruker, 2005)'
_computing_data_reduction 'SAINT (Bruker, 2005)'
_computing_molecular_graphics 'X-SEED (Barbour, 2001)'
_computing_publication_material 'publCIF (Westrip, 2010)'
_computing_structure_refinement 'SHELXL97 (Sheldrick, 2008)'
_computing_structure_solution 'SHELXS97 (Sheldrick, 2008)'
_diffrn_ambient_temperature 293(2)
_diffrn_measured_fraction_theta_full 0.994
_diffrn_measured_fraction_theta_max 0.994
_diffrn_measurement_device_type 'Bruker APEXII'
_diffrn_measurement_method '\f and \w'
_diffrn_radiation_monochromator graphite
_diffrn_radiation_source 'fine-focus sealed tube'
_diffrn_radiation_type MoK\a
_diffrn_radiation_wavelength 0.71073
_diffrn_reflns_av_R_equivalents 0.0526
_diffrn_reflns_av_sigmaI/netI 0.0255
_diffrn_reflns_limit_h_max 9
_diffrn_reflns_limit_h_min -8
_diffrn_reflns_limit_k_max 17
_diffrn_reflns_limit_k_min -14
_diffrn_reflns_limit_l_max 31
_diffrn_reflns_limit_l_min -31
_diffrn_reflns_number 32296
_diffrn_reflns_theta_full 26.42
_diffrn_reflns_theta_max 26.42
_diffrn_reflns_theta_min 3.96
_diffrn_standards_decay_% 0
_diffrn_standards_interval_count 0
_diffrn_standards_interval_time 0
_diffrn_standards_number 0
_exptl_absorpt_coefficient_mu 0.292
_exptl_absorpt_correction_T_max 0.9855
_exptl_absorpt_correction_T_min 0.9175
_exptl_absorpt_correction_type multi-scan
_exptl_absorpt_process_details '(SADABS; Sheldrick, 1996)'
_exptl_crystal_colour brown
_exptl_crystal_density_diffrn 1.413
_exptl_crystal_density_method 'not measured'
_exptl_crystal_description plate
_exptl_crystal_F_000 1168
_exptl_crystal_size_max 0.30
_exptl_crystal_size_mid 0.25
_exptl_crystal_size_min 0.05
_refine_diff_density_max 0.354
_refine_diff_density_min -0.452
_refine_ls_extinction_method none
_refine_ls_goodness_of_fit_ref 1.146
_refine_ls_hydrogen_treatment constr
_refine_ls_matrix_type full
_refine_ls_number_parameters 189
_refine_ls_number_reflns 2684
_refine_ls_number_restraints 82
_refine_ls_restrained_S_all 1.133
_refine_ls_R_factor_all 0.0854
_refine_ls_R_factor_gt 0.0669
_refine_ls_shift/su_max 0.001
_refine_ls_shift/su_mean 0.001
_refine_ls_structure_factor_coef Fsqd
_refine_ls_weighting_details 'calc w=1/[\s^2^(Fo^2^)+(0.0920P)^2^+3.0624P] where P=(Fo^2^+2Fc^2^)/3'
_refine_ls_weighting_scheme calc
_refine_ls_wR_factor_gt 0.1923
_refine_ls_wR_factor_ref 0.2041
_reflns_number_gt 2103
_reflns_number_total 2684
_reflns_threshold_expression I>2\s(I)
_cod_data_source_file xu5248.cif
_cod_data_source_block I
_cod_database_code 2230940
_cod_database_fobs_code 2230940

loop_
_symmetry_equiv_pos_as_xyz
'x, y, z'
'-x+1/2, -y, z+1/2'
'-x, y+1/2, -z+1/2'
'x+1/2, -y+1/2, -z'
'-x, -y, -z'
'x-1/2, y, -z-1/2'
'x, -y-1/2, z-1/2'
'-x-1/2, y-1/2, z'

loop_
_atom_site_type_symbol
_atom_site_label
_atom_site_fract_x
_atom_site_fract_y
_atom_site_fract_z
_atom_site_U_iso_or_equiv
_atom_site_adp_type
_atom_site_calc_flag
_atom_site_refinement_flags
_atom_site_occupancy
_atom_site_symmetry_multiplicity
_atom_site_disorder_assembly
_atom_site_disorder_group
Cl Cl1 0.52676(17) 0.77941(8) 0.11089(4) 0.0493(4) Uani d PD 0.816(5) 1 A 1
O O1 0.5389(12) 0.7581(9) 0.4050(3) 0.0492(11) Uani d PDU 0.816(5) 1 A 1
N N1 0.5117(6) 0.8034(3) 0.31659(15) 0.0341(8) Uani d PDU 0.816(5) 1 A 1
N N2 0.6106(9) 0.6599(2) 0.33224(15) 0.0335(8) Uani d PDU 0.816(5) 1 A 1
C C1 0.6049(4) 0.67203(15) 0.27723(8) 0.0252(8) Uani d PGDU 0.816(5) 1 A 1
C C2 0.6483(5) 0.61571(14) 0.23398(10) 0.0316(8) Uani d PGU 0.816(5) 1 A 1
H H2 0.6929 0.5555 0.2394 0.038 Uiso calc PR 0.816(5) 1 A 1
C C3 0.6252(5) 0.64935(17) 0.18256(9) 0.0372(9) Uani d PGU 0.816(5) 1 A 1
H H3 0.6543 0.6117 0.1536 0.045 Uiso calc PR 0.816(5) 1 A 1
C C4 0.5586(6) 0.73931(19) 0.17439(9) 0.0376(10) Uani d PGDU 0.816(5) 1 A 1
C C5 0.5152(5) 0.79563(15) 0.21764(11) 0.0349(10) Uani d PGU 0.816(5) 1 A 1
H H5 0.4706 0.8558 0.2122 0.042 Uiso calc PR 0.816(5) 1 A 1
C C6 0.5383(4) 0.76199(15) 0.26906(10) 0.0286(8) Uani d PGD 0.816(5) 1 A 1
C C7 0.4443(8) 0.8980(3) 0.32573(18) 0.0418(12) Uani d PDU 0.816(5) 1 A 1
H H7A 0.3302 0.9063 0.3074 0.063 Uiso calc PR 0.816(5) 1 A 1
H H7B 0.5318 0.9424 0.3126 0.063 Uiso calc PR 0.816(5) 1 A 1
H H7C 0.4264 0.9076 0.3631 0.063 Uiso calc PR 0.816(5) 1 A 1
C C8 0.5526(9) 0.7426(3) 0.3577(2) 0.0367(10) Uani d PDU 0.816(5) 1 A 1
Cl Cl1' 0.6682(7) 0.6174(3) 0.13514(17) 0.0493(4) Uani d PD 0.184 1 A 2
O O1' 0.532(5) 0.766(5) 0.4135(13) 0.0492(11) Uani d PD 0.184 1 A 2
N N1' 0.500(3) 0.8135(16) 0.3296(7) 0.0341(8) Uani d PD 0.184 1 A 2
N N2' 0.609(4) 0.6657(9) 0.3400(7) 0.0335(8) Uani d PD 0.184 1 A 2
C C1' 0.588(2) 0.6955(10) 0.2875(4) 0.0252(8) Uani d PGD 0.184 1 A 2
C C2' 0.632(3) 0.6387(9) 0.2445(6) 0.0316(8) Uani d PGD 0.184 1 A 2
H H2' 0.6760 0.5785 0.2502 0.038 Uiso calc PR 0.184(5) 1 A 2
C C3' 0.609(3) 0.6718(12) 0.1930(5) 0.0372(9) Uani d PGD 0.184 1 A 2
C C4' 0.542(3) 0.7617(13) 0.1845(5) 0.0376(10) Uani d PGD 0.184 1 A 2
H H4' 0.5271 0.7839 0.1500 0.045 Uiso calc PR 0.184(5) 1 A 2
C C5' 0.499(3) 0.8186(9) 0.2275(7) 0.0349(10) Uani d PGD 0.184 1 A 2
H H5' 0.4549 0.8787 0.2218 0.042 Uiso calc PR 0.184(5) 1 A 2
C C6' 0.5221(18) 0.7855(9) 0.2790(5) 0.0286(8) Uani d PGD 0.184 1 A 2
C C7' 0.431(4) 0.9061(17) 0.3435(11) 0.0418(12) Uani d PD 0.184 1 A 2
H H7'A 0.4976 0.9528 0.3241 0.063 Uiso calc PR 0.184(5) 1 A 2
H H7'B 0.4466 0.9163 0.3810 0.063 Uiso calc PR 0.184(5) 1 A 2
H H7'C 0.3036 0.9100 0.3347 0.063 Uiso calc PR 0.184(5) 1 A 2
C C8' 0.548(3) 0.7466(13) 0.3669(11) 0.0367(10) Uani d PD 0.184 1 A 2
O O2 0.6605(4) 0.50518(15) 0.32831(9) 0.0496(7) Uani d . 1 1 A .
N N3 0.7521(4) 0.4747(2) 0.48942(11) 0.0491(8) Uani d . 1 1 A .
C C9 0.6537(4) 0.5735(2) 0.35780(13) 0.0369(8) Uani d D 1 1 . .
C C10 0.6877(4) 0.5726(2) 0.41357(13) 0.0385(8) Uani d . 1 1 A .
H H10 0.6848 0.6278 0.4331 0.046 Uiso calc R 1 1 . .
C C11 0.7244(5) 0.4893(2) 0.43769(13) 0.0419(8) Uani d . 1 1 . .
H H11 0.7309 0.4371 0.4157 0.050 Uiso calc R 1 1 A .
C C12 0.7832(7) 0.3809(3) 0.51016(17) 0.0679(13) Uani d . 1 1 . .
H H12A 0.7952 0.3377 0.4811 0.102 Uiso calc R 1 1 A .
H H12B 0.6816 0.3627 0.5320 0.102 Uiso calc R 1 1 . .
H H12C 0.8931 0.3803 0.5310 0.102 Uiso calc R 1 1 . .
C C13 0.7423(6) 0.5493(3) 0.52792(14) 0.0616(11) Uani d . 1 1 . .
H H13A 0.6539 0.5948 0.5165 0.092 Uiso calc R 1 1 A .
H H13B 0.8599 0.5786 0.5311 0.092 Uiso calc R 1 1 . .
H H13C 0.7064 0.5243 0.5618 0.092 Uiso calc R 1 1 . .

loop_
_atom_site_aniso_label
_atom_site_aniso_U_11
_atom_site_aniso_U_22
_atom_site_aniso_U_33
_atom_site_aniso_U_12
_atom_site_aniso_U_13
_atom_site_aniso_U_23
Cl1 0.0640(7) 0.0447(6) 0.0391(6) -0.0008(5) 0.0014(5) 0.0036(4)
O1 0.0615(18) 0.041(3) 0.045(3) 0.0082(17) 0.0003(18) -0.012(2)
N1 0.0370(16) 0.0230(17) 0.042(2) 0.0014(12) 0.0022(15) -0.0035(15)
N2 0.0343(14) 0.0272(13) 0.0391(18) -0.0006(12) -0.0039(15) -0.0031(12)
C1 0.0230(15) 0.0169(17) 0.0357(18) -0.0020(14) 0.0010(14) -0.0065(14)
C2 0.0322(18) 0.0241(19) 0.039(2) -0.0012(16) -0.0007(16) -0.0060(14)
C3 0.038(2) 0.036(2) 0.038(2) -0.0052(18) 0.0046(17) -0.0077(16)
C4 0.037(2) 0.038(3) 0.038(2) -0.0075(19) 0.0018(17) -0.0005(16)
C5 0.0281(18) 0.0218(19) 0.055(3) -0.0007(16) -0.0005(17) 0.0045(18)
C6 0.0223(16) 0.016(2) 0.047(2) -0.0009(15) 0.0009(14) -0.0027(14)
C7 0.049(2) 0.0284(18) 0.048(3) 0.0036(16) 0.003(2) -0.008(2)
C8 0.0359(18) 0.0306(16) 0.044(3) 0.0020(14) -0.0027(18) -0.0055(16)
Cl1' 0.0640(7) 0.0447(6) 0.0391(6) -0.0008(5) 0.0014(5) 0.0036(4)
O1' 0.0615(18) 0.041(3) 0.045(3) 0.0082(17) 0.0003(18) -0.012(2)
N1' 0.0370(16) 0.0230(17) 0.042(2) 0.0014(12) 0.0022(15) -0.0035(15)
N2' 0.0343(14) 0.0272(13) 0.0391(18) -0.0006(12) -0.0039(15) -0.0031(12)
C1' 0.0230(15) 0.0169(17) 0.0357(18) -0.0020(14) 0.0010(14) -0.0065(14)
C2' 0.0322(18) 0.0241(19) 0.039(2) -0.0012(16) -0.0007(16) -0.0060(14)
C3' 0.038(2) 0.036(2) 0.038(2) -0.0052(18) 0.0046(17) -0.0077(16)
C4' 0.037(2) 0.038(3) 0.038(2) -0.0075(19) 0.0018(17) -0.0005(16)
C5' 0.0281(18) 0.0218(19) 0.055(3) -0.0007(16) -0.0005(17) 0.0045(18)
C6' 0.0223(16) 0.016(2) 0.047(2) -0.0009(15) 0.0009(14) -0.0027(14)
C7' 0.049(2) 0.0284(18) 0.048(3) 0.0036(16) 0.003(2) -0.008(2)
C8' 0.0359(18) 0.0306(16) 0.044(3) 0.0020(14) -0.0027(18) -0.0055(16)
O2 0.0705(18) 0.0299(12) 0.0483(14) 0.0076(12) -0.0090(12) -0.0024(10)
N3 0.0491(18) 0.0548(19) 0.0433(16) 0.0079(15) 0.0003(14) 0.0081(13)
C9 0.0320(17) 0.0316(16) 0.0470(18) 0.0005(13) -0.0020(13) 0.0020(14)
C10 0.0364(17) 0.0352(16) 0.0439(17) 0.0012(14) -0.0004(14) -0.0024(14)
C11 0.0386(19) 0.0417(18) 0.0453(18) 0.0013(15) -0.0004(14) 0.0015(14)
C12 0.071(3) 0.074(3) 0.059(2) 0.018(2) 0.011(2) 0.029(2)
C13 0.063(3) 0.080(3) 0.0422(19) -0.003(2) -0.0037(19) -0.0049(19)

loop_
_atom_type_symbol
_atom_type_description
_atom_type_scat_dispersion_real
_atom_type_scat_dispersion_imag
_atom_type_scat_source
C C 0.0033 0.0016 'International Tables Vol C Tables 4.2.6.8 and 6.1.1.4'
H H 0.0000 0.0000 'International Tables Vol C Tables 4.2.6.8 and 6.1.1.4'
N N 0.0061 0.0033 'International Tables Vol C Tables 4.2.6.8 and 6.1.1.4'
O O 0.0106 0.0060 'International Tables Vol C Tables 4.2.6.8 and 6.1.1.4'
Cl Cl 0.1484 0.1585 'International Tables Vol C Tables 4.2.6.8 and 6.1.1.4'

loop_
_geom_angle_atom_site_label_1
_geom_angle_atom_site_label_2
_geom_angle_atom_site_label_3
_geom_angle_site_symmetry_1
_geom_angle_site_symmetry_3
_geom_angle
_geom_angle_publ_flag
C6 N1 C8 . . 110.9(4) ?
C6 N1 C7 . . 126.6(4) ?
C8 N1 C7 . . 122.5(3) ?
C1 N2 C8 . . 109.7(3) ?
C1 N2 C9 . . 124.1(3) ?
C8 N2 C9 . . 125.9(4) ?
C2 C1 C6 . . 120.0 ?
C2 C1 N2 . . 134.2(2) ?
C6 C1 N2 . . 105.8(2) ?
C3 C2 C1 . . 120.0 ?
C3 C2 H2 . . 120.0 ?
C1 C2 H2 . . 120.0 ?
C4 C3 C2 . . 120.0 ?
C4 C3 H3 . . 120.0 ?
C2 C3 H3 . . 120.0 ?
C5 C4 C3 . . 120.0 ?
C5 C4 Cl1 . . 120.32(15) ?
C3 C4 Cl1 . . 119.67(15) ?
C4 C5 C6 . . 120.0 ?
C4 C5 H5 . . 120.0 ?
C6 C5 H5 . . 120.0 ?
N1 C6 C5 . . 131.0(3) ?
N1 C6 C1 . . 109.0(3) ?
C5 C6 C1 . . 120.0 ?
O1 C8 N1 . . 126.9(8) ?
O1 C8 N2 . . 128.5(8) ?
N1 C8 N2 . . 104.6(4) ?
C6' N1' C8' . . 114(2) ?
C6' N1' C7' . . 122.7(19) ?
C8' N1' C7' . . 123.5(16) ?
C1' N2' C8' . . 99.7(15) ?
C1' N2' C9 . . 127.0(15) ?
C8' N2' C9 . . 132.6(15) ?
C2' C1' C6' . . 120.0 ?
C2' C1' N2' . . 122.3(12) ?
C6' C1' N2' . . 117.7(12) ?
C1' C2' C3' . . 120.0 ?
C1' C2' H2' . . 120.0 ?
C3' C2' H2' . . 120.0 ?
C2' C3' C4' . . 120.0 ?
C2' C3' Cl1' . . 127.5(11) ?
C4' C3' Cl1' . . 112.3(11) ?
C5' C4' C3' . . 120.0 ?
C5' C4' H4' . . 120.0 ?
C3' C4' H4' . . 120.0 ?
C4' C5' C6' . . 120.0 ?
C4' C5' H5' . . 120.0 ?
C6' C5' H5' . . 120.0 ?
N1' C6' C5' . . 140.1(15) ?
N1' C6' C1' . . 99.9(15) ?
C5' C6' C1' . . 120.0 ?
N1' C7' H7'A . . 109.5 ?
N1' C7' H7'B . . 109.5 ?
H7'A C7' H7'B . . 109.5 ?
N1' C7' H7'C . . 109.5 ?
H7'A C7' H7'C . . 109.5 ?
H7'B C7' H7'C . . 109.5 ?
O1' C8' N1' . . 118(4) ?
O1' C8' N2' . . 133(4) ?
N1' C8' N2' . . 109(2) ?
C11 N3 C13 . . 122.1(3) ?
C11 N3 C12 . . 121.2(3) ?
C13 N3 C12 . . 116.6(3) ?
O2 C9 C10 . . 125.5(3) ?
O2 C9 N2 . . 115.1(3) ?
C10 C9 N2 . . 119.3(3) ?
O2 C9 N2' . . 123.6(8) ?
C10 C9 N2' . . 110.9(8) ?
C11 C10 C9 . . 118.7(3) ?
C11 C10 H10 . . 120.6 ?
C9 C10 H10 . . 120.6 ?
N3 C11 C10 . . 127.0(3) ?
N3 C11 H11 . . 116.5 ?
C10 C11 H11 . . 116.5 ?
N3 C12 H12A . . 109.5 ?
N3 C12 H12B . . 109.5 ?
H12A C12 H12B . . 109.5 ?
N3 C12 H12C . . 109.5 ?
H12A C12 H12C . . 109.5 ?
H12B C12 H12C . . 109.5 ?
N3 C13 H13A . . 109.5 ?
N3 C13 H13B . . 109.5 ?
H13A C13 H13B . . 109.5 ?
N3 C13 H13C . . 109.5 ?
H13A C13 H13C . . 109.5 ?
H13B C13 H13C . . 109.5 ?

loop_
_geom_bond_atom_site_label_1
_geom_bond_atom_site_label_2
_geom_bond_site_symmetry_2
_geom_bond_distance
_geom_bond_publ_flag
Cl1 C4 . 1.713(2) ?
O1 C8 . 1.213(5) ?
N1 C6 . 1.348(3) ?
N1 C8 . 1.383(5) ?
N1 C7 . 1.458(5) ?
N2 C1 . 1.395(3) ?
N2 C8 . 1.409(4) ?
N2 C9 . 1.427(4) ?
C1 C2 . 1.3900 ?
C1 C6 . 1.3900 ?
C2 C3 . 1.3900 ?
C2 H2 . 0.9300 ?
C3 C4 . 1.3900 ?
C3 H3 . 0.9300 ?
C4 C5 . 1.3900 ?
C5 C6 . 1.3900 ?
C5 H5 . 0.9300 ?
C7 H7A . 0.9600 ?
C7 H7B . 0.9600 ?
C7 H7C . 0.9600 ?
Cl1' C3' . 1.705(8) ?
O1' C8' . 1.213(10) ?
N1' C6' . 1.343(10) ?
N1' C8' . 1.385(10) ?
N1' C7' . 1.458(10) ?
N2' C1' . 1.395(9) ?
N2' C8' . 1.410(10) ?
N2' C9 . 1.430(9) ?
C1' C2' . 1.3900 ?
C1' C6' . 1.3900 ?
C2' C3' . 1.3900 ?
C2' H2' . 0.9300 ?
C3' C4' . 1.3900 ?
C4' C5' . 1.3900 ?
C4' H4' . 0.9300 ?
C5' C6' . 1.3900 ?
C5' H5' . 0.9300 ?
C7' H7'A . 0.9600 ?
C7' H7'B . 0.9600 ?
C7' H7'C . 0.9600 ?
O2 C9 . 1.227(4) ?
N3 C11 . 1.333(4) ?
N3 C13 . 1.442(5) ?
N3 C12 . 1.457(5) ?
C9 C10 . 1.424(5) ?
C10 C11 . 1.363(5) ?
C10 H10 . 0.9300 ?
C11 H11 . 0.9300 ?
C12 H12A . 0.9600 ?
C12 H12B . 0.9600 ?
C12 H12C . 0.9600 ?
C13 H13A . 0.9600 ?
C13 H13B . 0.9600 ?
C13 H13C . 0.9600 ?

loop_
_geom_torsion_atom_site_label_1
_geom_torsion_atom_site_label_2
_geom_torsion_atom_site_label_3
_geom_torsion_atom_site_label_4
_geom_torsion_site_symmetry_1
_geom_torsion_site_symmetry_2
_geom_torsion_site_symmetry_3
_geom_torsion_site_symmetry_4
_geom_torsion
_geom_torsion_publ_flag
C8 N2 C1 C2 . . . . 178.9(2) ?
C9 N2 C1 C2 . . . . -6.1(7) ?
C8 N2 C1 C6 . . . . -1.5(3) ?
C9 N2 C1 C6 . . . . 173.4(5) ?
C6 C1 C2 C3 . . . . 0.0 ?
N2 C1 C2 C3 . . . . 179.5(3) ?
C1 C2 C3 C4 . . . . 0.0 ?
C2 C3 C4 C5 . . . . 0.0 ?
C2 C3 C4 Cl1 . . . . -178.8(3) ?
C3 C4 C5 C6 . . . . 0.0 ?
Cl1 C4 C5 C6 . . . . 178.8(3) ?
C8 N1 C6 C5 . . . . 180.0(2) ?
C7 N1 C6 C5 . . . . 1.7(5) ?
C8 N1 C6 C1 . . . . -2.1(3) ?
C7 N1 C6 C1 . . . . 179.6(3) ?
C4 C5 C6 N1 . . . . 177.7(3) ?
C4 C5 C6 C1 . . . . 0.0 ?
C2 C1 C6 N1 . . . . -178.2(2) ?
N2 C1 C6 N1 . . . . 2.2(3) ?
C2 C1 C6 C5 . . . . 0.0 ?
N2 C1 C6 C5 . . . . -179.6(2) ?
C6 N1 C8 O1 . . . . -178.3(4) ?
C7 N1 C8 O1 . . . . 0.1(7) ?
C6 N1 C8 N2 . . . . 1.1(4) ?
C7 N1 C8 N2 . . . . 179.5(4) ?
C1 N2 C8 O1 . . . . 179.7(4) ?
C9 N2 C8 O1 . . . . 4.8(8) ?
C1 N2 C8 N1 . . . . 0.3(4) ?
C9 N2 C8 N1 . . . . -174.5(5) ?
C8' N2' C1' C2' . . . . -180.0(3) ?
C9 N2' C1' C2' . . . . -8(2) ?
C8' N2' C1' C6' . . . . 0.0(5) ?
C9 N2' C1' C6' . . . . 172(2) ?
C6' C1' C2' C3' . . . . 0.0 ?
N2' C1' C2' C3' . . . . 180.0(3) ?
C1' C2' C3' C4' . . . . 0.0 ?
C1' C2' C3' Cl1' . . . . 174.9(13) ?
C2' C3' C4' C5' . . . . 0.0 ?
Cl1' C3' C4' C5' . . . . -175.6(11) ?
C3' C4' C5' C6' . . . . 0.0 ?
C8' N1' C6' C5' . . . . 180.0(3) ?
C7' N1' C6' C5' . . . . 0.1(8) ?
C8' N1' C6' C1' . . . . -0.1(5) ?
C7' N1' C6' C1' . . . . -180.0(5) ?
C4' C5' C6' N1' . . . . 180.0(4) ?
C4' C5' C6' C1' . . . . 0.0 ?
C2' C1' C6' N1' . . . . -180.0(3) ?
N2' C1' C6' N1' . . . . 0.0(4) ?
C2' C1' C6' C5' . . . . 0.0 ?
N2' C1' C6' C5' . . . . -180.0(3) ?
C6' N1' C8' O1' . . . . -180.0(6) ?
C7' N1' C8' O1' . . . . -0.1(10) ?
C6' N1' C8' N2' . . . . 0.1(7) ?
C7' N1' C8' N2' . . . . 180.0(6) ?
C1' N2' C8' O1' . . . . -180.0(7) ?
C9 N2' C8' O1' . . . . 9(3) ?
C1' N2' C8' N1' . . . . 0.0(6) ?
C9 N2' C8' N1' . . . . -172(2) ?
C1 N2 C9 O2 . . . . -10.2(7) ?
C8 N2 C9 O2 . . . . 164.0(4) ?
C1 N2 C9 C10 . . . . 168.9(4) ?
C8 N2 C9 C10 . . . . -17.0(6) ?
C1 N2 C9 N2' . . . . 178(9) ?
C8 N2 C9 N2' . . . . -8(9) ?
C1' N2' C9 O2 . . . . -8(2) ?
C8' N2' C9 O2 . . . . 161.0(11) ?
C1' N2' C9 C10 . . . . 171.9(12) ?
C8' N2' C9 C10 . . . . -19(2) ?
C1' N2' C9 N2 . . . . 0(7) ?
C8' N2' C9 N2 . . . . 170(10) ?
O2 C9 C10 C11 . . . . -2.6(5) ?
N2 C9 C10 C11 . . . . 178.5(4) ?
N2' C9 C10 C11 . . . . 177.1(12) ?
C13 N3 C11 C10 . . . . 1.3(6) ?
C12 N3 C11 C10 . . . . 177.6(4) ?
C9 C10 C11 N3 . . . . -177.1(3) ?
